data_7239794
loop_
_publ_author_name
'N\'egrier, Philippe'
'Ben Hassine, Bacem'
'Barrio, Maria'
'Romanini, Michela'
'MONDIEIG, DENISE'
'Tamarit, Josep Lluis'

_publ_section_title
;
 Polymorphism of 1,3-X-adamantanes (X=Br, OH, CH3) and the crystal plastic
 phase formation ability
;
_journal_name_full CrystEngComm
_journal_paper_doi 10.1039/C9CE01910C
_journal_year 2020
_chemical_formula_moiety 'C10 H14 Br2 '
_chemical_formula_sum 'C10 H14 Br2'
_chemical_formula_weight 294.01
_chemical_name_common 1,3-dibromoAdamantane
_space_group_IT_number 62
_space_group_name_Hall '-P 2ac 2n'
_space_group_name_H-M_alt 'P n m a'
_symmetry_cell_setting orthorhombic
_symmetry_Int_Tables_number 62
_symmetry_space_group_name_Hall '-P 2ac 2n'
_symmetry_space_group_name_H-M 'P n m a'
_audit_creation_date 2019-03-25
_audit_creation_method 'Materials Studio'
_cell_angle_alpha 90
_cell_angle_beta 90
_cell_angle_gamma 90
_cell_formula_units_Z 4
_cell_length_a 14.9792(9)
_cell_length_b 9.7677(6)
_cell_length_c 7.2734(5)
_cell_measurement_temperature 294(1)
_cell_measurement_theta_max 40
_cell_measurement_theta_min 6.5
_cell_volume 1064.19(12)
_diffrn_ambient_temperature 294(1)
_diffrn_measurement_device_type 'Inel CPS120'
_diffrn_radiation_monochromator 'Curved Quartz'
_diffrn_radiation_source 'fine-focus sealed tube'
_diffrn_radiation_type CuK\a~1~
_diffrn_radiation_wavelength 1.540562
_exptl_crystal_colour White
_exptl_crystal_density_diffrn 1.835
_exptl_crystal_description Powder
_cod_data_source_file c9ce01910c1.cif
_cod_data_source_block DIBrAdaRietveld294k
_cod_database_code 7239794

loop_
_symmetry_equiv_pos_site_id
_symmetry_equiv_pos_as_xyz
1 x,y,z
2 1/2-x,-y,1/2+z
3 1/2+x,1/2-y,1/2-z
4 -x,1/2+y,-z
5 -x,-y,-z
6 1/2+x,y,1/2-z
7 1/2-x,1/2+y,1/2+z
8 x,1/2-y,z

loop_
_atom_site_label
_atom_site_type_symbol
_atom_site_fract_x
_atom_site_fract_y
_atom_site_fract_z
_atom_site_U_iso_or_equiv
_atom_site_adp_type
_atom_site_occupancy
C4 C 0.0191(2) 0.38064(0) 0.2505(3) 0.05000 Uiso 1.00
C5 C 0.1056(2) 0.38061(0) 0.1305(3) 0.05000 Uiso 1.00
C6 C 0.1894(2) 0.38064(0) 0.2585(3) 0.05000 Uiso 1.00
H41 H -0.0398(2) 0.38276(0) 0.1617(3) 0.05000 Uiso 1.00
H42 H 0.0170(2) 0.47289(0) 0.3356(3) 0.05000 Uiso 1.00
H5 H 0.1066(2) 0.47205(0) 0.0437(3) 0.05000 Uiso 1.00
H61 H 0.2502(2) 0.38276(0) 0.1754(3) 0.05000 Uiso 1.00
H62 H 0.1896(2) 0.47289(0) 0.3438(3) 0.05000 Uiso 1.00
H2 H 0.1005(2) 0.15983(0) 0.5917(3) 0.05000 Uiso 1.00
C3 C 0.0175(2) 0.25000(0) 0.3748(3) 0.05000 Uiso 1.00
C1 C 0.1882(2) 0.25000(0) 0.3829(3) 0.05000 Uiso 1.00
C2 C 0.1015(2) 0.25000(0) 0.5025(3) 0.05000 Uiso 1.00
C7 C 0.1070(2) 0.25000(0) 0.0065(3) 0.05000 Uiso 1.00
H71 H 0.0493(2) 0.25000(0) -0.0856(3) 0.05000 Uiso 1.00
H72 H 0.1667(2) 0.25000(0) -0.0800(3) 0.05000 Uiso 1.00
Br2 Br -0.0896(2) 0.25000(0) 0.5233(3) 0.05000 Uiso 1.00
Br1 Br 0.2919(2) 0.25000(0) 0.5413(3) 0.05000 Uiso 1.00

loop_
_geom_angle_atom_site_label_1
_geom_angle_atom_site_label_2
_geom_angle_atom_site_label_3
_geom_angle
_geom_angle_site_symmetry_1
_geom_angle_site_symmetry_3
_geom_angle_publ_flag
Br1 C1 C2 109.62(17) . . yes
Br1 C1 C6 109.59(16) . . yes
Br1 C1 C6 109.59(16) . 8_555 yes
C2 C1 C6 109.36(17) . . no
C2 C1 C6 109.36(17) . 8_555 no
C6 C1 C6 109.31(16) . 8_555 no
C1 C2 C3 109.75(18) . . no
Br2 C3 C2 109.62(17) . . yes
Br2 C3 C4 109.61(16) . . yes
Br2 C3 C4 109.61(16) . 8_555 yes
C2 C3 C4 109.33(17) . . no
C2 C3 C4 109.33(17) . 8_555 no
C4 C3 C4 109.35(16) . 8_555 no
C3 C4 C5 109.60(17) . . no
C4 C5 C6 109.47(18) . . no
C4 C5 C7 109.50(17) . . no
C6 C5 C7 109.47(17) . . no
C1 C6 C5 109.58(17) . . no
C5 C7 C5 109.47(16) . 8_555 no
C1 C2 H2 110.0(2) . . no
C1 C2 H2 110.0(2) . 8_555 no
C3 C2 H2 110.0(2) . . no
C3 C2 H2 110.0(2) . 8_555 no
H2 C2 H2 107.2(2) . 8_555 no
C3 C4 H41 110.15(19) . . no
C3 C4 H42 110.2(2) . . no
C5 C4 H41 109.8(2) . . no
C5 C4 H42 109.9(2) . . no
H41 C4 H42 107.2(2) . . no
C4 C5 H5 109.5(2) . . no
C6 C5 H5 109.4(2) . . no
C7 C5 H5 109.5(2) . . no
C1 C6 H61 110.17(19) . . no
C1 C6 H62 110.1(2) . . no
C5 C6 H61 109.9(2) . . no
C5 C6 H62 109.9(2) . . no
H61 C6 H62 107.2(2) . . no
C5 C7 H71 110.06(18) . . no
C5 C7 H72 110.07(18) . . no
H71 C7 H72 107.1(3) . . no
C5 C7 H71 110.06(18) 8_555 . no
C5 C7 H72 110.07(18) 8_555 . no

loop_
_geom_bond_atom_site_label_1
_geom_bond_atom_site_label_2
_geom_bond_distance
_geom_bond_site_symmetry_2
_geom_bond_publ_flag
Br1 C1 1.934(4) . yes
Br2 C3 1.934(4) . yes
C1 C2 1.563(4) . no
C1 C6 1.5644(18) . no
C1 C6 1.5644(18) 8_555 no
C2 C3 1.564(4) . no
C3 C4 1.5641(18) . no
C3 C4 1.5641(18) 8_555 no
C4 C5 1.562(4) . no
C5 C6 1.563(4) . no
C5 C7 1.5625(18) . no
C2 H2 1.0940(18) . no
C2 H2 1.0940(18) 8_555 no
C4 H41 1.094(4) . no
C4 H42 1.0936(18) . no
C5 H5 1.0939(18) . no
C6 H61 1.093(4) . no
C6 H62 1.0940(18) . no
C7 H71 1.094(4) . no
C7 H72 1.093(4) . no

loop_
_geom_contact_atom_site_label_1
_geom_contact_atom_site_label_2
_geom_contact_distance
_geom_contact_site_symmetry_2
_geom_contact_publ_flag
Br1 Br2 3.630(3) 6_556 no
Br1 H41 3.196(4) 6_555 no
Br1 H5 3.112(2) 2_565 no
Br2 H61 3.087(4) 3_455 no
Br2 H42 3.0923(18) 4_546 no
Br2 H62 3.241(2) 5_566 no
C2 H71 3.096(3) 1_556 no
H2 H42 2.591(3) 4_546 no
H2 H62 2.591(3) 8_555 no
H5 H41 2.290(3) 5_565 no
H41 H71 2.588(3) . no
H41 H41 2.5935(2) 8_555 no
H42 H62 2.586(4) . no
H42 H42 2.502(3) 5_566 no
H61 H72 2.588(3) . no
H61 H61 2.5935(2) 8_555 no

loop_
_geom_torsion_atom_site_label_1
_geom_torsion_atom_site_label_2
_geom_torsion_atom_site_label_3
_geom_torsion_atom_site_label_4
_geom_torsion
_geom_torsion_site_symmetry_1
_geom_torsion_site_symmetry_4
_geom_torsion_publ_flag
Br1 C1 C2 C3 180.00 . . no
C6 C1 C2 C3 59.83(14) . . no
Br1 C1 C6 C5 179.98(16) . . no
C2 C1 C6 C5 -59.8(2) . . no
C6 C1 C6 C5 59.9(3) 8_555 . no
C1 C2 C3 Br2 180.00 . . no
C1 C2 C3 C4 -59.84(14) . . no
Br2 C3 C4 C5 -179.98(15) . . no
C2 C3 C4 C5 59.9(2) . . no
C4 C3 C4 C5 -59.8(3) 8_555 . no
C3 C4 C5 C6 -60.03(14) . . no
C3 C4 C5 C7 60.0(2) . . no
C4 C5 C6 C1 59.99(14) . . no
C7 C5 C6 C1 -60.0(2) . . no
C4 C5 C7 C5 -60.0(3) . 8_555 no
C6 C5 C7 C5 60.0(3) . 8_555 no
